data_7032805
loop_
_publ_author_name
'Zhang, Liyan'
'Sun, Liying'
'Li, Xinyuan'
'Tian, Yulan'
'Yuan, Guozan'

_publ_section_title
;
 Five 8-hydroxyquinolinate-based coordination polymers with tunable
 structures and photoluminescent properties for sensing nitroaromatics.
;
_journal_issue 1
_journal_name_full 'Dalton transactions (Cambridge, England : 2003)'
_journal_page_first 401
_journal_page_last 410
_journal_paper_doi 10.1039/c4dt02897j
_journal_volume 44
_journal_year 2015
_chemical_formula_sum 'C40 H28 N6 O2 Zn'
_chemical_formula_weight 690.05
_chemical_name_systematic
; 
 ? 
;
_space_group_IT_number 61
_symmetry_cell_setting orthorhombic
_symmetry_space_group_name_Hall '-P 2ac 2ab'
_symmetry_space_group_name_H-M 'P b c a'
_atom_sites_solution_hydrogens geom
_atom_sites_solution_primary direct
_atom_sites_solution_secondary difmap
_audit_creation_method SHELXL-97
_cell_angle_alpha 90.00
_cell_angle_beta 90.00
_cell_angle_gamma 90.00
_cell_formula_units_Z 4
_cell_length_a 9.168(3)
_cell_length_b 17.701(7)
_cell_length_c 19.845(8)
_cell_measurement_temperature 141(2)
_cell_volume 3221(2)
_computing_cell_refinement 'Bruker SMART'
_computing_data_collection 'Bruker SMART'
_computing_data_reduction 'Bruker SAINT'
_computing_molecular_graphics 'Bruker SHELXTL'
_computing_publication_material 'Bruker SHELXTL'
_computing_structure_refinement 'SHELXL-97 (Sheldrick, 1997)'
_computing_structure_solution 'SHELXS-97 (Sheldrick, 1990)'
_diffrn_ambient_temperature 141(2)
_diffrn_measured_fraction_theta_full 0.996
_diffrn_measured_fraction_theta_max 0.996
_diffrn_measurement_device_type 'CCD area detector'
_diffrn_measurement_method 'phi and omega scans'
_diffrn_radiation_monochromator graphite
_diffrn_radiation_source 'fine-focus sealed tube'
_diffrn_radiation_type MoK\a
_diffrn_radiation_wavelength 0.71073
_diffrn_reflns_av_R_equivalents 0.0382
_diffrn_reflns_av_sigmaI/netI 0.0392
_diffrn_reflns_limit_h_max 11
_diffrn_reflns_limit_h_min -10
_diffrn_reflns_limit_k_max 13
_diffrn_reflns_limit_k_min -22
_diffrn_reflns_limit_l_max 22
_diffrn_reflns_limit_l_min -25
_diffrn_reflns_number 13398
_diffrn_reflns_theta_full 27.38
_diffrn_reflns_theta_max 27.38
_diffrn_reflns_theta_min 2.05
_exptl_absorpt_coefficient_mu 0.810
_exptl_absorpt_correction_T_max 0.8613
_exptl_absorpt_correction_T_min 0.8483
_exptl_absorpt_correction_type multi-scan
_exptl_absorpt_process_details sadabs
_exptl_crystal_colour Yellow
_exptl_crystal_density_diffrn 1.423
_exptl_crystal_density_method 'not measured'
_exptl_crystal_description Block
_exptl_crystal_F_000 1424
_exptl_crystal_size_max 0.21
_exptl_crystal_size_mid 0.20
_exptl_crystal_size_min 0.19
_refine_diff_density_max 0.307
_refine_diff_density_min -0.274
_refine_diff_density_rms 0.056
_refine_ls_extinction_method none
_refine_ls_goodness_of_fit_ref 1.033
_refine_ls_hydrogen_treatment mixed
_refine_ls_matrix_type full
_refine_ls_number_parameters 224
_refine_ls_number_reflns 3639
_refine_ls_number_restraints 0
_refine_ls_restrained_S_all 1.033
_refine_ls_R_factor_all 0.0619
_refine_ls_R_factor_gt 0.0363
_refine_ls_shift/su_max 0.000
_refine_ls_shift/su_mean 0.000
_refine_ls_structure_factor_coef Fsqd
_refine_ls_weighting_details 'calc w=1/[\s^2^(Fo^2^)+(0.0717P)^2^+0.0824P] where P=(Fo^2^+2Fc^2^)/3'
_refine_ls_weighting_scheme calc
_refine_ls_wR_factor_gt 0.1052
_refine_ls_wR_factor_ref 0.1215
_reflns_number_gt 2509
_reflns_number_total 3639
_reflns_threshold_expression >2sigma(I)
_cod_data_source_file c4dt02897j2.cif
_cod_data_source_block f:\paper-~1\zn-cdp~2\3-cif\sad
_cod_depositor_comments 'Adding full bibliography for 7032803--7032807.cif.'
_cod_original_cell_volume 3220(2)
_cod_original_sg_symbol_H-M Pbca
_cod_database_code 7032805

loop_
_symmetry_equiv_pos_as_xyz
'x, y, z'
'-x+1/2, -y, z+1/2'
'x+1/2, -y+1/2, -z'
'-x, y+1/2, -z+1/2'
'-x, -y, -z'
'x-1/2, y, -z-1/2'
'-x-1/2, y-1/2, z'
'x, -y-1/2, z-1/2'

loop_
_atom_site_label
_atom_site_type_symbol
_atom_site_fract_x
_atom_site_fract_y
_atom_site_fract_z
_atom_site_U_iso_or_equiv
_atom_site_adp_type
_atom_site_occupancy
_atom_site_symmetry_multiplicity
_atom_site_calc_flag
_atom_site_refinement_flags
Zn1 Zn 0.5000 0.0000 0.5000 0.03008(14) Uani 1 2 d S
O1 O 0.59063(14) 0.07370(7) 0.56391(8) 0.0310(3) Uani 1 1 d .
N1 N 0.3237(2) 0.08745(10) 0.50808(9) 0.0303(4) Uani 1 1 d .
C1 C 0.1420(3) 0.03160(15) 0.43413(16) 0.0565(8) Uani 1 1 d .
H1A H 0.1892 0.0408 0.3906 0.085 Uiso 1 1 calc R
H1B H 0.0358 0.0340 0.4286 0.085 Uiso 1 1 calc R
H1C H 0.1695 -0.0185 0.4508 0.085 Uiso 1 1 calc R
N2 N 0.9400(3) 0.25761(16) 0.67562(13) 0.0646(7) Uani 1 1 d .
C2 C 0.1898(2) 0.09048(12) 0.48358(12) 0.0360(5) Uani 1 1 d .
N3 N 0.1120(2) 0.43905(10) 0.58811(10) 0.0372(4) Uani 1 1 d .
C3 C 0.0926(3) 0.14857(13) 0.50240(12) 0.0370(5) Uani 1 1 d .
H3 H -0.0053 0.1476 0.4868 0.044 Uiso 1 1 calc R
C4 C 0.1382(2) 0.20586(12) 0.54272(12) 0.0347(5) Uani 1 1 d .
H4 H 0.0728 0.2454 0.5543 0.042 Uiso 1 1 calc R
C5 C 0.2831(2) 0.20682(11) 0.56752(10) 0.0288(4) Uani 1 1 d .
C6 C 0.3709(2) 0.14370(11) 0.55133(10) 0.0275(4) Uani 1 1 d .
C7 C 0.5147(2) 0.13373(11) 0.57921(10) 0.0269(4) Uani 1 1 d .
C8 C 0.5684(2) 0.19092(11) 0.62084(11) 0.0290(4) Uani 1 1 d .
C9 C 0.4803(2) 0.25386(12) 0.63533(11) 0.0325(5) Uani 1 1 d .
H9 H 0.5191 0.2916 0.6643 0.039 Uiso 1 1 calc R
C10 C 0.3413(2) 0.26447(11) 0.61034(11) 0.0310(5) Uani 1 1 d .
C11 C 0.7182(2) 0.18817(12) 0.64832(11) 0.0323(5) Uani 1 1 d .
C12 C 0.7819(3) 0.12315(14) 0.67403(13) 0.0475(6) Uani 1 1 d .
H12 H 0.7295 0.0769 0.6741 0.057 Uiso 1 1 calc R
C13 C 0.9221(3) 0.12623(19) 0.69956(15) 0.0627(8) Uani 1 1 d .
H13 H 0.9672 0.0821 0.7170 0.075 Uiso 1 1 calc R
C14 C 0.9950(3) 0.1933(2) 0.69935(16) 0.0642(9) Uani 1 1 d .
H14 H 1.0910 0.1943 0.7173 0.077 Uiso 1 1 calc R
C15 C 0.8042(3) 0.25284(15) 0.65028(13) 0.0453(6) Uani 1 1 d .
H15 H 0.7634 0.2977 0.6321 0.054 Uiso 1 1 calc R
C16 C 0.2609(2) 0.33509(11) 0.62653(11) 0.0313(5) Uani 1 1 d .
C17 C 0.2592(3) 0.36497(13) 0.69096(13) 0.0471(6) Uani 1 1 d .
H17 H 0.3100 0.3404 0.7264 0.057 Uiso 1 1 calc R
C18 C 0.1831(3) 0.43076(15) 0.70326(14) 0.0601(8) Uani 1 1 d .
H18 H 0.1813 0.4520 0.7472 0.072 Uiso 1 1 calc R
C19 C 0.1098(3) 0.46545(14) 0.65116(13) 0.0515(7) Uani 1 1 d .
H19 H 0.0556 0.5100 0.6605 0.062 Uiso 1 1 calc R
C20 C 0.1879(2) 0.37548(11) 0.57700(11) 0.0322(5) Uani 1 1 d .
H20 H 0.1920 0.3568 0.5322 0.039 Uiso 1 1 calc R

loop_
_atom_site_aniso_label
_atom_site_aniso_U_11
_atom_site_aniso_U_22
_atom_site_aniso_U_33
_atom_site_aniso_U_23
_atom_site_aniso_U_13
_atom_site_aniso_U_12
Zn1 0.0328(2) 0.0203(2) 0.0372(2) -0.00610(14) -0.00222(15) -0.00113(13)
O1 0.0307(8) 0.0232(7) 0.0391(8) -0.0058(6) -0.0031(6) 0.0020(6)
N1 0.0327(10) 0.0238(9) 0.0345(10) -0.0030(7) -0.0037(8) 0.0003(7)
C1 0.0455(15) 0.0532(16) 0.071(2) -0.0279(15) -0.0200(14) 0.0084(12)
N2 0.0452(14) 0.0845(19) 0.0641(16) -0.0181(14) -0.0082(13) -0.0082(13)
C2 0.0362(13) 0.0313(11) 0.0405(13) -0.0036(9) -0.0075(10) 0.0010(9)
N3 0.0451(11) 0.0282(9) 0.0384(11) -0.0032(8) -0.0022(9) 0.0072(8)
C3 0.0328(12) 0.0340(12) 0.0443(13) -0.0022(9) -0.0080(10) 0.0039(9)
C4 0.0335(11) 0.0303(11) 0.0403(13) -0.0003(9) -0.0002(10) 0.0065(9)
C5 0.0312(11) 0.0247(10) 0.0305(11) 0.0004(8) -0.0016(9) 0.0039(8)
C6 0.0310(11) 0.0232(10) 0.0282(11) -0.0012(8) -0.0002(9) -0.0004(8)
C7 0.0315(11) 0.0209(9) 0.0283(10) 0.0010(8) 0.0021(8) 0.0012(8)
C8 0.0335(11) 0.0256(10) 0.0278(10) -0.0006(8) -0.0023(9) 0.0008(9)
C9 0.0392(13) 0.0246(10) 0.0338(12) -0.0060(9) -0.0025(9) 0.0013(9)
C10 0.0368(12) 0.0236(10) 0.0324(11) -0.0014(8) -0.0006(9) 0.0045(8)
C11 0.0336(12) 0.0355(12) 0.0277(11) -0.0094(9) -0.0023(9) 0.0037(9)
C12 0.0510(15) 0.0423(14) 0.0491(15) -0.0039(12) -0.0136(12) 0.0077(11)
C13 0.0596(19) 0.078(2) 0.0505(17) -0.0013(15) -0.0168(15) 0.0302(16)
C14 0.0400(15) 0.106(3) 0.0468(17) -0.0185(18) -0.0089(13) 0.0032(16)
C15 0.0398(13) 0.0485(15) 0.0477(15) -0.0108(12) -0.0038(12) -0.0032(11)
C16 0.0341(11) 0.0242(10) 0.0356(12) -0.0025(9) 0.0012(9) 0.0045(9)
C17 0.0694(17) 0.0361(13) 0.0358(13) -0.0034(10) -0.0097(12) 0.0181(12)
C18 0.093(2) 0.0508(16) 0.0361(14) -0.0136(12) -0.0084(14) 0.0316(15)
C19 0.0711(18) 0.0396(14) 0.0438(15) -0.0099(11) -0.0052(13) 0.0266(13)
C20 0.0381(12) 0.0245(10) 0.0340(11) -0.0037(9) 0.0010(10) 0.0038(8)

loop_
_atom_type_symbol
_atom_type_description
_atom_type_scat_dispersion_real
_atom_type_scat_dispersion_imag
_atom_type_scat_source
C C 0.0033 0.0016 'International Tables Vol C Tables 4.2.6.8 and 6.1.1.4'
H H 0.0000 0.0000 'International Tables Vol C Tables 4.2.6.8 and 6.1.1.4'
N N 0.0061 0.0033 'International Tables Vol C Tables 4.2.6.8 and 6.1.1.4'
O O 0.0106 0.0060 'International Tables Vol C Tables 4.2.6.8 and 6.1.1.4'
Zn Zn 0.2839 1.4301 'International Tables Vol C Tables 4.2.6.8 and 6.1.1.4'

loop_
_geom_angle_atom_site_label_1
_geom_angle_atom_site_label_2
_geom_angle_atom_site_label_3
_geom_angle
_geom_angle_site_symmetry_1
_geom_angle_site_symmetry_3
O1 Zn1 O1 180.0 5_656 .
O1 Zn1 N1 101.31(6) 5_656 .
O1 Zn1 N1 78.69(6) . .
O1 Zn1 N1 78.69(6) 5_656 5_656
O1 Zn1 N1 101.31(6) . 5_656
N1 Zn1 N1 180.0 . 5_656
O1 Zn1 N3 89.47(7) 5_656 7_655
O1 Zn1 N3 90.53(7) . 7_655
N1 Zn1 N3 87.00(7) . 7_655
N1 Zn1 N3 93.00(7) 5_656 7_655
O1 Zn1 N3 90.53(7) 5_656 3_556
O1 Zn1 N3 89.47(7) . 3_556
N1 Zn1 N3 93.00(7) . 3_556
N1 Zn1 N3 87.00(7) 5_656 3_556
N3 Zn1 N3 180.00(6) 7_655 3_556
C7 O1 Zn1 117.16(13) . .
C2 N1 C6 119.32(18) . .
C2 N1 Zn1 132.13(15) . .
C6 N1 Zn1 108.38(13) . .
C2 C1 H1A 109.5 . .
C2 C1 H1B 109.5 . .
H1A C1 H1B 109.5 . .
C2 C1 H1C 109.5 . .
H1A C1 H1C 109.5 . .
H1B C1 H1C 109.5 . .
C14 N2 C15 115.4(3) . .
N1 C2 C3 121.3(2) . .
N1 C2 C1 119.0(2) . .
C3 C2 C1 119.7(2) . .
C19 N3 C20 117.1(2) . .
C19 N3 Zn1 122.85(15) . 3_456
C20 N3 Zn1 120.05(15) . 3_456
C4 C3 C2 120.4(2) . .
C4 C3 H3 119.8 . .
C2 C3 H3 119.8 . .
C3 C4 C5 120.2(2) . .
C3 C4 H4 119.9 . .
C5 C4 H4 119.9 . .
C6 C5 C4 116.45(19) . .
C6 C5 C10 119.08(18) . .
C4 C5 C10 124.36(18) . .
N1 C6 C5 122.08(19) . .
N1 C6 C7 115.87(17) . .
C5 C6 C7 122.05(18) . .
O1 C7 C8 122.63(18) . .
O1 C7 C6 119.89(18) . .
C8 C7 C6 117.46(17) . .
C7 C8 C9 119.54(19) . .
C7 C8 C11 121.47(18) . .
C9 C8 C11 118.96(18) . .
C10 C9 C8 124.4(2) . .
C10 C9 H9 117.8 . .
C8 C9 H9 117.8 . .
C9 C10 C5 117.41(18) . .
C9 C10 C16 119.66(19) . .
C5 C10 C16 122.89(19) . .
C12 C11 C15 115.7(2) . .
C12 C11 C8 123.6(2) . .
C15 C11 C8 120.7(2) . .
C13 C12 C11 119.5(3) . .
C13 C12 H12 120.2 . .
C11 C12 H12 120.2 . .
C14 C13 C12 119.3(3) . .
C14 C13 H13 120.4 . .
C12 C13 H13 120.4 . .
N2 C14 C13 124.1(3) . .
N2 C14 H14 117.9 . .
C13 C14 H14 117.9 . .
N2 C15 C11 125.9(3) . .
N2 C15 H15 117.0 . .
C11 C15 H15 117.0 . .
C17 C16 C20 116.89(19) . .
C17 C16 C10 121.8(2) . .
C20 C16 C10 121.30(19) . .
C18 C17 C16 119.5(2) . .
C18 C17 H17 120.3 . .
C16 C17 H17 120.3 . .
C19 C18 C17 119.3(2) . .
C19 C18 H18 120.3 . .
C17 C18 H18 120.3 . .
N3 C19 C18 122.7(2) . .
N3 C19 H19 118.7 . .
C18 C19 H19 118.7 . .
N3 C20 C16 124.5(2) . .
N3 C20 H20 117.8 . .
C16 C20 H20 117.8 . .

loop_
_geom_bond_atom_site_label_1
_geom_bond_atom_site_label_2
_geom_bond_distance
_geom_bond_site_symmetry_2
Zn1 O1 2.0001(14) 5_656
Zn1 O1 2.0002(14) .
Zn1 N1 2.2438(18) .
Zn1 N1 2.2438(18) 5_656
Zn1 N3 2.297(2) 7_655
Zn1 N3 2.297(2) 3_556
O1 C7 1.306(2) .
N1 C2 1.321(3) .
N1 C6 1.384(3) .
C1 C2 1.497(3) .
C1 H1A 0.9800 .
C1 H1B 0.9800 .
C1 H1C 0.9800 .
N2 C14 1.331(4) .
N2 C15 1.345(3) .
C2 C3 1.411(3) .
N3 C19 1.336(3) .
N3 C20 1.341(3) .
N3 Zn1 2.297(2) 3_456
C3 C4 1.358(3) .
C3 H3 0.9500 .
C4 C5 1.416(3) .
C4 H4 0.9500 .
C5 C6 1.414(3) .
C5 C10 1.431(3) .
C6 C7 1.440(3) .
C7 C8 1.397(3) .
C8 C9 1.406(3) .
C8 C11 1.478(3) .
C9 C10 1.380(3) .
C9 H9 0.9500 .
C10 C16 1.486(3) .
C11 C12 1.388(3) .
C11 C15 1.390(3) .
C12 C13 1.383(4) .
C12 H12 0.9500 .
C13 C14 1.363(4) .
C13 H13 0.9500 .
C14 H14 0.9500 .
C15 H15 0.9500 .
C16 C17 1.384(3) .
C16 C20 1.387(3) .
C17 C18 1.379(3) .
C17 H17 0.9500 .
C18 C19 1.377(4) .
C18 H18 0.9500 .
C19 H19 0.9500 .
C20 H20 0.9500 .
